data_2006451
loop_
_publ_author_name
'H\'eroux, A.'
'Brisse, F.'

_publ_section_title
;
 Diisopropyl Hydrazocarboxylate--Triphenylphosphine Oxide Adduct
;
_journal_issue 9
_journal_name_full 'Acta Crystallographica Section C'
_journal_page_first 1318
_journal_page_last 1320
_journal_paper_doi 10.1107/S0108270197005489
_journal_volume 53
_journal_year 1997
_chemical_formula_moiety 'C8 H16 N2 O4 , C18 H15 O1 P1'
_chemical_formula_sum 'C26 H31 N2 O5 P'
_chemical_formula_weight 482.51
_chemical_name_common
;
triphenylphosphine oxide.di-isopropyl azodicarboxylate
;
_chemical_name_systematic
;
triphenylphosphine oxide . di-isopropyl azodicarboxylate adduct
;
_space_group_IT_number 14
_symmetry_cell_setting monoclinic
_symmetry_space_group_name_Hall '-P 2ybc'
_symmetry_space_group_name_H-M 'P 1 21/c 1'
_cell_angle_alpha 90.0
_cell_angle_beta 98.337(2)
_cell_angle_gamma 90.0
_cell_formula_units_Z 4
_cell_length_a 8.903(3)
_cell_length_b 14.911(4)
_cell_length_c 19.778(4)
_cell_measurement_reflns_used 25
_cell_measurement_temperature 293
_cell_measurement_theta_max 22.00
_cell_measurement_theta_min 20.00
_cell_volume 2597.8(12)
_computing_cell_refinement 'CAD-4 Software'
_computing_data_collection 'CAD-4 Software (Enraf-Nonius, 1989)'
_computing_data_reduction 'NRCVAX DATRD2 (Gabe, Le Page, Charland, Lee & White, 1989)'
_computing_molecular_graphics 'ORTEPII (Johnson, 1976)'
_computing_publication_material 'NRCVAX TABLES Jan 94 Version'
_computing_structure_refinement 'NRCVAX LSTSQ'
_computing_structure_solution 'SHELXS86 (Sheldrick, 1985)'
_diffrn_ambient_temperature 293
_diffrn_measurement_device 'Enraf-Nonius CAD-4'
_diffrn_measurement_method '\q/2\q scan'
_diffrn_radiation_monochromator graphite
_diffrn_radiation_source 'xray tube'
_diffrn_radiation_type 'Copper K\a'
_diffrn_radiation_wavelength 1.54018
_diffrn_reflns_av_R_equivalents 0.035
_diffrn_reflns_limit_h_max 10
_diffrn_reflns_limit_h_min -10
_diffrn_reflns_limit_k_max 18
_diffrn_reflns_limit_k_min -18
_diffrn_reflns_limit_l_max 24
_diffrn_reflns_limit_l_min -24
_diffrn_reflns_number 18569
_diffrn_reflns_theta_max 69.90
_diffrn_reflns_theta_min 0.00
_diffrn_standards_decay_% 'no decay, variation 2.0'
_diffrn_standards_interval_time 30
_diffrn_standards_number 5
_exptl_absorpt_coefficient_mu 1.229
_exptl_absorpt_correction_type none
_exptl_crystal_colour transparent
_exptl_crystal_density_diffrn 1.234
_exptl_crystal_density_method 'not measured'
_exptl_crystal_description prism
_exptl_crystal_F_000 1024
_exptl_crystal_size_max 0.76
_exptl_crystal_size_mid 0.36
_exptl_crystal_size_min 0.22
_refine_diff_density_max 0.31
_refine_diff_density_min -0.37
_refine_ls_extinction_coef 0.61(4)
_refine_ls_extinction_method 'Larson (1970)'
_refine_ls_goodness_of_fit_obs 4.22
_refine_ls_matrix_type atomblock
_refine_ls_number_parameters 384
_refine_ls_number_reflns 4460
_refine_ls_R_factor_all 0.050
_refine_ls_R_factor_obs .047
_refine_ls_shift/esd_max 0.057
_refine_ls_structure_factor_coef F
_refine_ls_weighting_scheme calc
_refine_ls_wR_factor_all 0.056
_refine_ls_wR_factor_obs .056
_reflns_number_observed 4460
_reflns_number_total 4921
_reflns_observed_criterion 'Inet > 2.0\s(Inet)'
_cod_data_source_file bk1276.cif
_cod_data_source_block 1
_cod_depositor_comments
;
The following automatic conversions were performed:
'_symmetry_cell_setting' value 'Monoclinic' changed to 'monoclinic'
according to '/home/saulius/struct/CIF-dictionaries/cif_core.dic'
dictionary named 'cif_core.dic' version 2.4.1 from 2010-06-29.

Automatic conversion script
Id: cif_fix_enum 1527 2010-12-29 10:47:43Z saulius 

The following automatic conversions were performed:

'_atom_site_thermal_displace_type' tag value 'Uij' was replaced with
'Uani' value 34 times.

Automatic conversion script
Id: cif_fix_values 1646 2011-03-28 12:23:43Z adriana 
;
_cod_original_cell_volume 2597.7(12)
_cod_original_sg_symbol_H-M 'P 21/c'
_cod_original_formula_sum 'C26 H31 N2 O5 P1'
_cod_database_code 2006451

loop_
_symmetry_equiv_pos_as_xyz
x,y,z
-x,-y,-z
-x,1/2+y,1/2-z
x,1/2-y,1/2+z

loop_
_atom_site_aniso_label
_atom_site_aniso_U_11
_atom_site_aniso_U_22
_atom_site_aniso_U_33
_atom_site_aniso_U_12
_atom_site_aniso_U_13
_atom_site_aniso_U_23
_atom_site_aniso_type_symbol
P1 .0404(2) .0471(2) .0504(2) -.00271(19) .00824(17) .0007(2) P
O1 .0535(8) .0530(7) .0563(7) -.0004(6) .0128(6) .0071(6) O
C11 .0410(10) .0603(11) .0603(11) -.0040(8) .0133(8) -.0090(9) C
C12 .0608(13) .0867(16) .0619(12) -.0028(11) -.0004(10) -.0005(11) C
C13 .0702(16) .136(2) .0710(16) -.0024(16) -.0049(12) -.0185(16) C
C14 .0775(18) .151(3) .0856(18) -.0172(18) .0022(14) -.0487(18) C
C15 .0898(19) .0935(19) .123(2) -.0346(15) .0267(17) -.0455(17) C
C16 .0725(15) .0706(14) .0786(15) -.0179(11) .0188(12) -.0136(11) C
C21 .0416(10) .0477(10) .0585(11) -.0028(8) .0063(8) -.0031(8) C
C22 .0794(16) .0575(12) .0961(17) .0042(11) .0347(13) .0115(12) C
C23 .101(2) .0568(13) .134(2) .0107(13) .0396(18) .0207(15) C
C24 .0779(17) .0575(14) .135(2) .0124(12) .0184(16) -.0079(14) C
C25 .0619(14) .0744(15) .0855(16) .0077(11) .0163(12) -.0148(12) C
C26 .0479(11) .0619(12) .0594(11) .0007(9) .0069(9) -.0032(9) C
C31 .0410(9) .0505(10) .0526(10) -.0013(7) .0070(7) .0007(8) C
C32 .0482(11) .0758(13) .0534(11) -.0072(10) .0074(8) .0050(10) C
C33 .0531(12) .1013(18) .0614(13) -.0051(11) .0179(10) .0062(12) C
C34 .0409(11) .1081(19) .0799(15) -.0080(11) .0121(10) .0003(14) C
C35 .0465(13) .147(3) .0743(15) -.0176(14) .0034(11) -.0172(16) C
C36 .0472(12) .122(2) .0645(13) -.0131(12) .0112(10) -.0188(13) C
O41 .0734(10) .0670(9) .0841(10) .0192(8) .0235(8) .0201(8) O
O42 .0617(9) .0737(10) .0934(11) .0147(7) .0324(8) .0245(8) O
N41 .0573(10) .0595(10) .0745(11) .0105(8) .0224(9) .0157(8) N
C41 .0603(12) .0595(12) .0587(11) .0063(9) .0156(9) .0041(9) C
C42 .0654(15) .0921(17) .0998(18) .0210(13) .0343(13) .0235(15) C
C43 .084(2) .177(4) .198(4) -.009(2) .047(2) -.099(3) C
C44 .079(2) .166(3) .157(3) -.018(2) .034(2) -.050(3) C
O51 .0936(12) .1018(12) .0566(9) -.0078(10) .0193(8) -.0162(8) O
O52 .0743(10) .0621(8) .0623(8) -.0106(7) .0164(7) -.0073(7) O
N51 .0591(10) .0586(9) .0543(9) -.0001(8) .0168(8) .0006(7) N
C51 .0593(12) .0662(12) .0558(11) .0068(10) .0125(9) -.0010(10) C
C52 .0819(16) .0692(14) .0700(14) -.0136(12) -.0009(12) -.0080(11) C
C53 .106(3) .0720(17) .187(3) .0055(17) -.005(2) -.018(2) C
C54 .092(2) .0852(18) .112(2) -.0220(15) .0062(16) .0130(16) C

loop_
_atom_site_label
_atom_site_fract_x
_atom_site_fract_y
_atom_site_fract_z
_atom_site_U_iso_or_equiv
_atom_site_thermal_displace_type
_atom_site_calc_flag
_atom_site_refinement_flags
_atom_site_type_symbol
P1 .47090(5) .63934(3) .32392(2) .0458(2) Uani ? . P
O1 .46653(14) .58368(8) .38627(6) .0538(7) Uani ? . O
C11 .3597(2) .58980(13) .24980(10) .0533(10) Uani ? . C
C12 .3168(3) .63606(16) .18917(11) .0707(13) Uani ? . C
C13 .2277(3) .5965(2) .13519(13) .0938(18) Uani ? . C
C14 .1799(3) .5109(2) .14088(14) .106(2) Uani ? . C
C15 .2198(3) .46311(19) .19906(15) .1011(19) Uani ? . C
C16 .3111(3) .50286(16) .25482(12) .0732(13) Uani ? . C
C21 .3953(2) .74971(12) .33284(9) .0494(10) Uani ? . C
C22 .4171(3) .81920(15) .28861(13) .0755(14) Uani ? . C
C23 .3467(3) .90116(16) .29368(16) .0951(19) Uani ? . C
C24 .2593(3) .91431(16) .34523(16) .0900(18) Uani ? . C
C25 .2402(3) .84712(15) .39009(13) .0734(13) Uani ? . C
C26 .3065(2) .76457(13) .38398(10) .0565(11) Uani ? . C
C31 .6617(2) .65451(12) .30697(9) .0480(10) Uani ? . C
C32 .7090(2) .64412(14) .24418(10) .0592(11) Uani ? . C
C33 .8599(2) .65606(17) .23724(11) .0710(14) Uani ? . C
C34 .9626(2) .68013(18) .29184(12) .0760(15) Uani ? . C
C35 .9176(3) .6903(2) .35457(12) .0899(18) Uani ? . C
C36 .7680(2) .67671(19) .36258(11) .0775(15) Uani ? . C
O41 .79346(17) .31222(10) .46832(8) .0736(9) Uani ? . O
O42 .84238(16) .43451(10) .40706(8) .0742(9) Uani ? . O
N41 .61929(19) .42167(11) .44007(9) .0625(10) Uani ? . N
C41 .7556(2) .38201(13) .44059(10) .0588(11) Uani ? . C
C42 .9978(3) .40290(18) .40520(13) .0836(16) Uani ? . C
C43 1.0029(4) .3534(3) .3440(2) .150(3) Uani ? . C
C44 1.0982(3) .4825(3) .41142(18) .132(3) Uani ? . C
O51 .4487(2) .28322(12) .37990(7) .0832(10) Uani ? . O
O52 .35648(17) .26473(9) .48008(7) .0656(8) Uani ? . O
N51 .50879(19) .37798(11) .46981(8) .0565(9) Uani ? . N
C51 .4410(2) .30623(14) .43774(10) .0600(11) Uani ? . C
C52 .2943(3) .17732(15) .45816(12) .0749(14) Uani ? . C
C53 .4107(4) .1085(2) .4774(2) .124(3) Uani ? . C
C54 .1538(3) .16540(19) .49025(15) .0973(18) Uani ? . C
H12 .344(3) .6936(16) .1839(12) .102(8) Uiso ? . H
H13 .211(3) .633(2) .0900(15) .150(11) Uiso ? . H
H14 .113(3) .4819(18) .1051(12) .125(9) Uiso ? . H
H15 .196(3) .4040(17) .2067(12) .114(9) Uiso ? . H
H16 .341(2) .4698(11) .2912(8) .056(5) Uiso ? . H
H22 .479(2) .8092(14) .2561(10) .083(7) Uiso ? . H
H23 .352(3) .9485(18) .2572(13) .124(9) Uiso ? . H
H24 .207(3) .9746(18) .3443(13) .129(10) Uiso ? . H
H25 .184(2) .8533(14) .4236(10) .081(7) Uiso ? . H
H26 .295(2) .7177(12) .4149(9) .061(5) Uiso ? . H
H32 .641(2) .6285(12) .2048(9) .064(6) Uiso ? . H
H33 .890(3) .6481(15) .1950(12) .095(7) Uiso ? . H
H34 1.065(2) .6875(15) .2865(10) .088(7) Uiso ? . H
H35 .979(3) .7085(18) .3931(12) .121(9) Uiso ? . H
H36 .733(3) .6883(17) .4074(12) .111(8) Uiso ? . H
HN41 .593(2) .4672(12) .4180(9) .069(6) Uiso ? . H
HN51 .513(2) .3847(12) .5152(9) .063(5) Uiso ? . H
H52 .268(3) .1854(16) .4109(11) .099(8) Uiso ? . H
H43C 1.103 .333 .343 .1633 Uiso ? . H
H43A .936 .303 .343 .1633 Uiso ? . H
H43B .972 .391 .306 .1633 Uiso ? . H
H44C 1.090 .513 .453 .1446 Uiso ? . H
H44A 1.200 .464 .411 .1446 Uiso ? . H
H44B 1.068 .522 .374 .1446 Uiso ? . H
H42 1.049(3) .3934(16) .4493(12) .108(8) Uiso ? . H
H53C .371 .051 .463 .1317 Uiso ? . H
H53A .497 .121 .456 .1317 Uiso ? . H
H53B .439 .109 .526 .1317 Uiso ? . H
H54C .109 .109 .477 .1064 Uiso ? . H
H54A .179 .168 .539 .1064 Uiso ? . H
H54B .084 .212 .475 .1064 Uiso ? . H

loop_
_atom_type_symbol
_atom_type_scat_dispersion_real
_atom_type_scat_dispersion_imag
_atom_type_scat_source
P 0.283 0.434 'International Tables Vol. IV Table 2.2B'
O 0.047 0.032 'International Tables Vol. IV Table 2.2B'
N 0.029 0.018 'International Tables Vol. IV Table 2.2B'
C 0.017 0.009 'International Tables Vol. IV Table 2.2B'
H 0.000 0.000 'International Tables Vol. IV Table 2.2B'

loop_
_geom_angle_atom_site_label_1
_geom_angle_atom_site_label_2
_geom_angle_atom_site_label_3
_geom_angle
_geom_angle_publ_flag
O1 P1 C11 111.50(10) y
O1 P1 C21 111.90(10) y
O1 P1 C31 111.30(10) y
C11 P1 C21 106.60(10) y
C11 P1 C31 108.80(10) y
C21 P1 C31 106.40(10) y
P1 C11 C12 123.3(2) y
P1 C11 C16 118.0(2) y
C12 C11 C16 118.8(2) y
C11 C12 C13 121.1(2) y
C11 C12 H12 122.0(2) ?
C13 C12 H12 117.1(15) ?
C12 C13 C14 119.6(3) y
C12 C13 H13 116.2(17) ?
C14 C13 H13 123.9(17) ?
C13 C14 C15 121.2(2) y
C13 C14 H14 122.2(16) ?
C15 C14 H14 116.5(16) ?
C14 C15 C16 119.7(3) y
C14 C15 H15 127.0(15) ?
C16 C15 H15 113.3(15) ?
C11 C16 C15 119.6(2) y
C11 C16 H16 121.8(11) ?
C15 C16 H16 118.5(11) ?
P1 C21 C22 122.3(2) y
P1 C21 C26 118.60(10) y
C22 C21 C26 119.1(2) y
C21 C22 C23 120.5(2) y
C21 C22 H22 118.2(13) ?
C23 C22 H22 121.3(13) ?
C22 C23 C24 119.2(2) y
C22 C23 H23 119.5(15) ?
C24 C23 H23 121.1(15) ?
C23 C24 C25 120.8(2) y
C23 C24 H24 114.7(14) ?
C25 C24 H24 124.4(14) ?
C24 C25 C26 120.2(2) y
C24 C25 H25 122.9(13) ?
C26 C25 H25 116.9(13) ?
C21 C26 C25 120.2(2) y
C21 C26 H26 118.6(11) ?
C25 C26 H26 121.2(11) ?
P1 C31 C32 125.20(10) y
P1 C31 C36 116.10(10) y
C32 C31 C36 118.7(2) y
C31 C32 C33 120.3(2) y
C31 C32 H32 121.7(11) ?
C33 C32 H32 118.0(11) ?
C32 C33 C34 120.5(2) y
C32 C33 H33 119.4(14) ?
C34 C33 H33 120.1(14) ?
C33 C34 C35 112.0(2) y
C33 C34 H34 119.6(13) ?
C35 C34 H34 120.4(13) ?
C34 C35 C36 120.2(2) y
C34 C35 H35 125.0(16) ?
C36 C35 H35 114.8(16) ?
C31 C36 C35 120.3(2) y
C31 C36 H36 119.1(15) ?
C35 C36 H36 120.4(15) ?
C41 O42 C42 116.0(2) y
C41 N41 N51 119.1(2) y
C41 N41 HN41 123.4(13) ?
N51 N41 HN41 116.9(13) ?
O41 C41 O42 126.0(2) y
O41 C41 N41 125.2(2) y
O42 C41 N41 108.8(2) y
O42 C42 C43 109.5(2) y
O42 C42 C44 107.5(2) y
O42 C42 H42 110.9(15) ?
C43 C42 C44 113.2(3) y
C43 C42 H42 130.2(15) ?
C44 C42 H42 80.7(15) ?
C42 C43 H43C 109.5(3) ?
C42 C43 H43A 109.5(3) ?
C42 C43 H43B 109.4(3) ?
H43C C43 H43A 109.6(4) ?
H43C C43 H43B 109.4(4) ?
H43A C43 H43B 109.4(4) ?
C42 C44 H44C 109.4(3) ?
C42 C44 H44A 109.4(3) ?
C42 C44 H44B 109.5(3) ?
C42 C44 H42 34.8(9) ?
H44C C44 H44A 109.4(3) ?
H44C C44 H44B 109.6(4) ?
H44C C44 H42 85.8(9) ?
H44A C44 H44B 109.6(3) ?
H44A C44 H42 95.0(9) ?
H44B C44 H42 143.4(9) ?
C51 O52 C52 116.5(2) y
N41 N51 C51 118.3(2) y
N41 N51 HN51 116.5(12) ?
C51 N51 HN51 120.7(12) ?
O51 C51 O52 124.8(2) y
O51 C51 N51 126.3(2) y
O52 C51 N51 108.9(2) y
O52 C52 C53 108.9(2) y
O52 C52 C54 106.6(2) y
O52 C52 H52 102.2(15) ?
C53 C52 C54 114.2(2) y
C53 C52 H52 114.5(14) ?
C54 C52 H52 109.5(15) ?
C52 C53 H53C 109.5(3) ?
C52 C53 H53A 109.5(3) ?
C52 C53 H53B 109.4(3) ?
C52 C54 H54C 109.5(3) ?
C52 C54 H54A 109.5(3) ?
C52 C54 H54B 109.5(2) ?

loop_
_geom_bond_atom_site_label_1
_geom_bond_atom_site_label_2
_geom_bond_site_symmetry_1
_geom_bond_site_symmetry_2
_geom_bond_distance
_geom_bond_publ_flag
P1 O1 ? ? 1.4916(13) y
P1 C11 ? ? 1.8041(19) y
P1 C21 ? ? 1.7964(18) y
P1 C31 ? ? 1.7929(18) y
C11 C12 ? ? 1.388(3) y
C11 C16 ? ? 1.375(3) y
C12 C13 ? ? 1.368(3) y
C12 H12 ? ? .90(2) ?
C13 C14 ? ? 1.355(5) y
C13 H13 ? ? 1.04(3) ?
C14 C15 ? ? 1.357(5) y
C14 H14 ? ? .96(3) ?
C15 C16 ? ? 1.403(3) y
C15 H15 ? ? .92(3) ?
C16 H16 ? ? .880(17) ?
C21 C22 ? ? 1.388(3) y
C21 C26 ? ? 1.388(3) y
C22 C23 ? ? 1.383(3) y
C22 H22 ? ? .92(2) ?
C23 C24 ? ? 1.384(4) y
C23 H23 ? ? 1.02(3) ?
C24 C25 ? ? 1.365(4) y
C24 H24 ? ? 1.01(3) ?
C25 C26 ? ? 1.378(3) y
C25 H25 ? ? .89(2) ?
C26 H26 ? ? .944(18) ?
C31 C32 ? ? 1.377(3) y
C31 C36 ? ? 1.383(3) y
C32 C33 ? ? 1.382(3) y
C32 H32 ? ? .946(19) ?
C33 C34 ? ? 1.358(3) y
C33 H33 ? ? .92(2) ?
C34 C35 ? ? 1.366(3) y
C34 H34 ? ? .94(2) ?
C35 C36 ? ? 1.379(3) y
C35 H35 ? ? .91(3) ?
C36 H36 ? ? 1.00(2) ?
O41 C41 ? ? 1.202(2) y
O42 C41 ? ? 1.341(2) y
O42 C42 ? ? 1.468(3) y
N41 C41 ? ? 1.348(3) y
N41 N51 ? ? 1.381(2) y
N41 HN41 ? ? .823(19) ?
C42 C43 ? ? 1.423(4) y
C42 C44 ? ? 1.479(4) y
C42 H42 ? ? .93(2) ?
C43 H43C ? ? .949(3) ?
C43 H43A ? ? .949(4) ?
C43 H43B ? ? .951(5) ?
C44 H44C ? ? .950(3) ?
C44 H44A ? ? .950(3) ?
C44 H44B ? ? .948(4) ?
C44 H42 ? ? 1.62(2) ?
O51 C51 ? ? 1.206(2) y
O52 C51 ? ? 1.354(2) y
O52 C52 ? ? 1.457(3) y
N51 C51 ? ? 1.342(3) y
N51 HN51 ? ? .899(18) ?
C52 C53 ? ? 1.469(4) y
C52 C54 ? ? 1.493(4) y
C52 H52 ? ? .94(2) ?
C53 H53C ? ? .950(3) ?
C53 H53A ? ? .949(4) ?
C53 H53B ? ? .951(4) ?
C54 H54C ? ? .950(3) ?
C54 H54A ? ? .950(3) ?
C54 H54B ? ? .950(3) ?

loop_
_geom_torsion_atom_site_label_1
_geom_torsion_atom_site_label_2
_geom_torsion_atom_site_label_3
_geom_torsion_atom_site_label_4
_geom_torsion
_geom_torsion_publ_flag
O1 P1 C11 C12 165.3(3) n
O1 P1 C11 C16 -12.4(2) n
C21 P1 C11 C12 42.9(2) n
C21 P1 C11 C16 -134.8(3) n
C31 P1 C11 C12 -71.4(2) n
C31 P1 C11 C16 110.8(3) n
O1 P1 C21 C22 165.7(3) n
O1 P1 C21 C26 -17.2(2) n
C11 P1 C21 C22 -72.2(2) n
C11 P1 C21 C26 105.0(2) n
C31 P1 C21 C22 43.9(2) n
C31 P1 C21 C26 -139.0(3) n
O1 P1 C31 C32 133.3(3) n
O1 P1 C31 C36 -45.4(2) n
C11 P1 C31 C32 9.9(2) n
C11 P1 C31 C36 -168.8(3) n
C21 P1 C31 C32 -104.6(2) n
C21 P1 C31 C36 76.7(2) n
P1 C11 C12 C13 -177.6(4) n
C16 C11 C12 C13 0.1(3) n
P1 C11 C16 C15 177.7(4) n
C12 C11 C16 C15 -0.1(2) n
C11 C12 C13 C14 0.2(2) n
C12 C13 C14 C15 -0.6(3) n
C13 C14 C15 C16 0.6(3) n
C14 C15 C16 C11 -0.2(2) n
P1 C21 C22 C23 174.7(4) n
C26 C21 C22 C23 -2.4(2) n
P1 C21 C26 C25 -176.6(4) n
C22 C21 C26 C25 0.6(2) n
C21 C22 C23 C24 2.6(2) n
C22 C23 C24 C25 -1.0(2) n
C23 C24 C25 C26 -0.8(2) n
C24 C25 C26 C21 1.1(2) n
P1 C31 C32 C33 -178.9(4) n
C36 C31 C32 C33 -0.2(2) n
P1 C31 C36 C35 -179.6(4) n
C32 C31 C36 C35 1.6(2) n
C31 C32 C33 C34 -1.5(2) n
C32 C33 C34 C35 1.8(2) n
C33 C34 C35 C36 -0.4(2) n
C34 C35 C36 C31 -1.4(2) n
C42 O42 C41 O41 -0.5(2) n
C42 O42 C41 N41 177.6(4) n
C41 O42 C42 C43 94.3(4) n
C41 O42 C42 C44 -142.4(5) n
N51 N41 C41 O41 -4.1(2) n
N51 N41 C41 O42 177.8(4) n
C41 N41 N51 C51 -72.3(3) n
C52 O52 C51 O51 11.9(2) n
C52 O52 C51 N51 -170.3(4) n
C51 O52 C52 C53 83.3(4) n
C51 O52 C52 C54 -153.1(4) n
N41 N51 C51 O51 -12.5(2) n
N41 N51 C51 O52 169.8(4) n
